data_2003412
loop_
_publ_author_name
'Peeran, M.'
'Wilt, J. W.'
'Zaluzec, E. J.'
'Pavkovic, S. F.'

_publ_contact_author
;
     Dr. Stephen F. Pavkovic
     Department of Chemistry
     Loyola University of Chicago
     6525 N. Sheridan Road
     Chicago, IL  60626-5385, USA
;
_publ_section_title
;
 <i>endo</i>-3,3-Diphenyltricyclo[3.2.1.0^2,4^]oct-6-ene
;
_journal_issue 5
_journal_name_full 'Acta Crystallographica Section C'
_journal_page_first 952
_journal_page_last 954
_journal_paper_doi 10.1107/S0108270195000771
_journal_volume 51
_journal_year 1995
_chemical_formula_moiety 'C20 H18'
_chemical_formula_sum 'C20 H18'
_chemical_formula_weight 258.36
_chemical_name_systematic
;
endo-3,3-Diphenyltricyclo[3.2.1.0^2,4^]oct-6-ene
;
_space_group_crystal_system triclinic
_space_group_IT_number 2
_space_group_name_Hall '-P 1'
_space_group_name_H-M_alt 'P -1'
_cell_angle_alpha 79.535(2)
_cell_angle_beta 107.879(2)
_cell_angle_gamma 93.968(2)
_cell_formula_units_Z 2
_cell_length_a 13.0681(5)
_cell_length_b 6.1093(2)
_cell_length_c 9.7006(3)
_cell_measurement_reflns_used 21
_cell_measurement_temperature 292
_cell_measurement_theta_max 37
_cell_measurement_theta_min 30
_cell_volume 724.73(4)
_computing_molecular_graphics 'ORTEP II (Johnson, 1976)'
_computing_structure_refinement 'SHELX76 (Sheldrick, 1976)'
_computing_structure_solution 'SHELXS86 (Sheldrick, 1990)'
_diffrn_measurement_device 'modified Picker FACS-I'
_diffrn_measurement_method \q/2\q
_diffrn_radiation_monochromator none
_diffrn_radiation_type 'Cu K\a'
_diffrn_radiation_wavelength 1.5418
_diffrn_reflns_av_R_equivalents 0.047
_diffrn_reflns_limit_h_max 14
_diffrn_reflns_limit_h_min 0
_diffrn_reflns_limit_k_max 6
_diffrn_reflns_limit_k_min -6
_diffrn_reflns_limit_l_max 10
_diffrn_reflns_limit_l_min -10
_diffrn_reflns_number 2553
_diffrn_reflns_reduction_process 'corrections were applied for linear decay'
_diffrn_reflns_theta_max 60
_diffrn_reflns_theta_min -30
_diffrn_standards_decay_% 6
_diffrn_standards_interval_count 150
_diffrn_standards_number 4
_exptl_absorpt_coefficient_mu 0.47
_exptl_absorpt_correction_T_max 0.91
_exptl_absorpt_correction_T_min 0.87
_exptl_absorpt_correction_type 'empirical from \p scans with \c set at 90'
_exptl_crystal_colour colorless
_exptl_crystal_density_diffrn 1.18
_exptl_crystal_description prism
_exptl_crystal_size_max 0.30
_exptl_crystal_size_mid 0.26
_exptl_crystal_size_min 0.21
_refine_diff_density_max 0.25
_refine_diff_density_min -0.20
_refine_ls_extinction_method none
_refine_ls_goodness_of_fit_obs 0.8245
_refine_ls_hydrogen_treatment noref
_refine_ls_number_parameters 181
_refine_ls_number_reflns 1743
_refine_ls_R_factor_obs 0.070
_refine_ls_shift/esd_max 0.006
_refine_ls_structure_factor_coef F
_refine_ls_weighting_details 'w = 1/[\s^2^(F) + 0.0187F^2^]'
_refine_ls_weighting_scheme calc
_refine_ls_wR_factor_obs 0.087
_reflns_number_observed 1743
_reflns_number_total 2146
_reflns_observed_criterion I>3\s(I)
_cod_data_source_file ab1249.cif
_cod_data_source_block mp
_cod_depositor_comments
;
 Updating space group information and adding the symmetry operation list.

 Antanas Vaitkus,
 2018-06-14

The following automatic conversions were performed:

'_refine_ls_weighting_scheme' value 'calc w = 1/[\s^2^(F) +
0.0187F^2^]' was changed to 'calc'. New tag
'_refine_ls_weighting_details' was created. The value of the new tag
was set to 'w = 1/[\s^2^(F) + 0.0187F^2^]'.

Automatic conversion script
Id: cif_fix_values 3143 2015-03-26 13:38:13Z robertas 
;
_cod_original_cell_volume 724.70(10)
_cod_database_code 2003412

loop_
_space_group_symop_id
_space_group_symop_operation_xyz
1 x,y,z
2 -x,-y,-z

loop_
_atom_site_aniso_label
_atom_site_aniso_U_11
_atom_site_aniso_U_12
_atom_site_aniso_U_13
_atom_site_aniso_U_22
_atom_site_aniso_U_23
_atom_site_aniso_U_33
C1 .0528(14) -.0086(11) .0115(12) .0568(14) -.0223(11) .0574(15)
C2 .0474(13) -.0036(10) .0157(10) .0484(13) -.0054(9) .0462(13)
C3 .0373(13) -.0004(10) .0099(10) .0473(13) -.0069(9) .0346(13)
C4 .0389(12) .0021(9) .0133(10) .0569(13) -.0125(10) .0477(13)
C5 .0403(12) .0046(10) .0014(10) .0686(15) -.0079(11) .0520(14)
C6 .0545(15) -.0089(13) .0038(11) .0861(20) -.0021(12) .0393(13)
C7 .0497(15) -.0047(14) .0105(11) .1040(22) -.0254(13) .0403(14)
C8 .0492(15) -.0048(13) .0088(11) .0950(19) -.0161(12) .0509(14)
C9 .0404(14) .0028(11) .0076(10) .0515(16) -.0077(11) .0305(13)
C10 .0435(16) .0084(13) .0092(12) .0584(19) -.0100(13) .0442(16)
C11 .0427(18) .0063(16) .0175(15) .0855(26) -.0178(17) .0572(20)
C12 .0522(20) -.0184(19) .0306(17) .1018(31) -.0262(20) .0613(22)
C13 .0812(24) -.0218(19) .0373(19) .0645(22) -.0134(17) .0678(23)
C14 .0536(16) -.0013(13) .0235(14) .0527(17) -.0076(13) .0574(18)
C15 .0332(13) -.0019(11) .0130(10) .0604(17) -.0060(12) .0403(15)
C16 .0483(16) -.0002(14) .0092(13) .0715(20) -.0039(13) .0423(16)
C17 .0617(21) -.0055(19) .0072(16) .1056(29) .0127(19) .0480(20)
C18 .0696(24) -.0276(25) .0157(17) .1504(42) -.0205(23) .0406(20)
C19 .0763(23) -.0170(21) .0295(18) .1142(31) -.0385(21) .0629(22)
C20 .0545(16) -.0037(14) .0172(13) .0741(19) -.0218(14) .0516(17)

loop_
_atom_site_label
_atom_site_fract_x
_atom_site_fract_y
_atom_site_fract_z
_atom_site_U_iso_or_equiv
_atom_site_thermal_displace_type
C1 .9238(2) .4954(4) .7436(3) .056(3) Uani
C2 .8793(2) .4343(4) .5867(3) .047(2) Uani
C3 .7971(2) .2513(4) .5424(2) .040(2) Uani
C4 .9148(2) .1980(4) .6074(2) .048(2) Uani
C5 .9757(2) .1425(4) .7758(3) .054(2) Uani
C6 .8995(2) .1467(5) .8637(3) .060(3) Uani
C7 .8691(2) .3560(5) .8463(3) .065(3) Uani
C8 1.0316(2) .3754(5) .7943(3) .065(3) Uani
C9 .7087(2) .1652(4) .6093(3) .041(2) Uani
C10 .6326(2) .3111(5) .6129(3) .049(3) Uani
C11 .5489(2) .2354(6) .6673(4) .062(4) Uani
C12 .5369(3) .0126(7) .7153(4) .072(4) Uani
C13 .6113(3) -.1345(6) .7117(4) .071(4) Uani
C14 .6951(2) -.0556(5) .6548(3) .055(3) Uani
C15 .7552(2) .2587(4) .3770(3) .045(3) Uani
C16 .6984(2) .4439(5) .2867(3) .054(3) Uani
C17 .6564(3) .4478(7) .1376(4) .072(4) Uani
C18 .6713(3) .2687(9) .0758(4) .087(5) Uani
C19 .7293(3) .0890(7) .1643(4) .084(4) Uani
C20 .7705(2) .0839(5) .3134(3) .060(3) Uani
H1 .9197 .6502 .7432 0.06 Uiso
H2 .8805 .5811 .5340 0.06 Uiso
H4 .9536 .1010 .5761 0.06 Uiso
H5 1.0147 .0079 .8025 0.06 Uiso
H6 .8768 .0217 .9217 0.06 Uiso
H7 .8218 .4079 .8904 0.06 Uiso
H8A 1.0751 .4215 .7314 0.06 Uiso
H8B 1.0722 .3851 .8927 0.06 Uiso
H10 .6387 .4654 .5771 0.06 Uiso
H11 .4991 .3380 .6718 0.06 Uiso
H12 .4780 -.0401 .7507 0.06 Uiso
H13 .6053 -.2886 .7478 0.06 Uiso
H14 .7439 -.1584 .6478 0.06 Uiso
H16 .6886 .5673 .3283 0.06 Uiso
H17 .6172 .5732 .0768 0.06 Uiso
H18 .6416 .2705 -.0268 0.06 Uiso
H19 .7409 -.0322 .1222 0.06 Uiso
H20 .8102 -.0414 .3734 0.06 Uiso

loop_
_atom_type_symbol
_atom_type_scat_source
C International_Tables_Vol_IV_Table_2.2B
H International_Tables_Vol_IV_Table_2.2B

loop_
_geom_angle_atom_site_label_1
_geom_angle_atom_site_label_2
_geom_angle_atom_site_label_3
_geom_angle
_geom_angle_publ_flag
C2 C1 C7 110.6(2) yes
C2 C1 C8 98.9(2) yes
C7 C1 C8 99.4(2) yes
C1 C2 C3 125.7(2) yes
C1 C2 C4 103.7(2) yes
C3 C2 C4 59.7(2) yes
C2 C3 C4 59.7(2) yes
C2 C3 C9 127.3(2) yes
C4 C3 C9 126.3(2) yes
C2 C3 C15 113.1(2) yes
C4 C3 C15 113.7(2) yes
C9 C3 C15 109.1(2) yes
C2 C4 C3 60.7(2) yes
C2 C4 C5 103.6(2) yes
C3 C4 C5 125.2(2) yes
C4 C5 C6 110.2(2) yes
C4 C5 C8 97.8(2) yes
C6 C5 C8 98.7(2) yes
C5 C6 C7 108.2(2) yes
C1 C7 C6 107.1(2) yes
C1 C8 C5 92.7(2) yes
C3 C9 C10 119.9(2) yes
C3 C9 C14 121.7(2) yes
C10 C9 C14 118.2(3) yes
C9 C10 C11 121.0(3) no
C10 C11 C12 120.4(3) no
C11 C12 C13 119.3(3) no
C12 C13 C14 119.6(3) no
C9 C14 C13 121.4(3) no
C3 C15 C16 119.8(2) yes
C3 C15 C20 121.4(2) yes
C16 C15 C20 118.8(3) yes
C15 C16 C17 120.1(3) no
C16 C17 C18 120.2(4) no
C17 C18 C19 119.6(3) no
C18 C19 C20 120.3(3) no
C15 C20 C19 120.9(3) no

loop_
_geom_bond_atom_site_label_1
_geom_bond_atom_site_label_2
_geom_bond_distance
_geom_bond_publ_flag
C1 C2 1.558(3) yes
C1 C7 1.508(4) yes
C1 C8 1.533(4) yes
C2 C3 1.521(3) yes
C2 C4 1.506(3) yes
C3 C4 1.506(3) yes
C3 C9 1.510(3) yes
C3 C15 1.521(3) yes
C4 C5 1.566(3) yes
C5 C6 1.502(4) yes
C5 C8 1.568(4) yes
C6 C7 1.331(4) yes
C9 C10 1.393(4) no
C9 C14 1.359(4) no
C10 C11 1.373(4) no
C11 C12 1.371(5) no
C12 C13 1.382(5) no
C13 C14 1.391(4) no
C15 C16 1.399(4) no
C15 C20 1.380(4) no
C16 C17 1.377(4) no
C17 C18 1.391(6) no
C18 C19 1.375(5) no
C19 C20 1.375(4) no
